data_4108532
loop_
_publ_author_name
'Rudolf Knorr'
'Thomas Menke'
'Kathrin Ferchland'
'Johann Mehlst\"aubl'
'David S. Stephenson'

_publ_section_title
;
 Microsolvation and 13C-Li NMR Coupling
;
_journal_name_full 'Journal of the American Chemical Society'
_journal_page_first 14179
_journal_page_last 14188
_journal_paper_doi 10.1021/ja8026828
_journal_volume 130
_journal_year 2008
_chemical_formula_sum 'C54 H78 Li2 O2 Si2'
_chemical_formula_weight 829.22
_chemical_name_systematic
; 
 ? 
;
_space_group_IT_number 14
_symmetry_cell_setting monoclinic
_symmetry_space_group_name_Hall '-P 2yn'
_symmetry_space_group_name_H-M 'P 1 21/n 1'
_atom_sites_solution_hydrogens geom
_atom_sites_solution_primary direct
_atom_sites_solution_secondary difmap
_audit_creation_method SHELXL
_cell_angle_alpha 90.00(2)
_cell_angle_beta 95.995(12)
_cell_angle_gamma 90.00(2)
_cell_formula_units_Z 2
_cell_length_a 11.8651(15)
_cell_length_b 11.168(3)
_cell_length_c 20.524(4)
_cell_measurement_reflns_used 15
_cell_measurement_temperature 293(2)
_cell_measurement_theta_max 12
_cell_measurement_theta_min 9
_cell_volume 2704.8(10)
_computing_cell_refinement CAD4(Enraf-Nonius,_1977)
_computing_data_collection CAD4(Enraf-Nonius,_1977)
_computing_data_reduction process_MOLEN(Fair,_1990)
_computing_molecular_graphics ZORTEP(Zsolnai,_1994)
_computing_publication_material 'SHELXL-93 (Sheldrick, 1993)'
_computing_structure_refinement 'SHELXL-93 (Sheldrick, 1993)'
_computing_structure_solution 'SHELXS-86 (Sheldrick, 1990)'
_diffrn_ambient_temperature 293(2)
_diffrn_measurement_device Enraf-Nonius_CAD4
_diffrn_measurement_method \o-2\T-scan
_diffrn_radiation_monochromator graphite
_diffrn_radiation_source 'fine-focus sealed tube'
_diffrn_radiation_type MoK\a
_diffrn_radiation_wavelength 0.71069
_diffrn_reflns_av_R_equivalents 0.0198
_diffrn_reflns_av_sigmaI/netI 0.0338
_diffrn_reflns_limit_h_max 12
_diffrn_reflns_limit_h_min -12
_diffrn_reflns_limit_k_max 0
_diffrn_reflns_limit_k_min -12
_diffrn_reflns_limit_l_max 22
_diffrn_reflns_limit_l_min 0
_diffrn_reflns_number 3684
_diffrn_reflns_theta_max 22.58
_diffrn_reflns_theta_min 2.51
_diffrn_standards_decay_% -17.0
_diffrn_standards_interval_time 7200
_diffrn_standards_number 3
_exptl_absorpt_coefficient_mu 0.101
_exptl_absorpt_correction_T_max 0.9987
_exptl_absorpt_correction_T_min 0.9729
_exptl_absorpt_correction_type empirical
_exptl_crystal_colour pale_yellow
_exptl_crystal_density_diffrn 1.018
_exptl_crystal_description column
_exptl_crystal_F_000 904
_exptl_crystal_size_max .47
_exptl_crystal_size_mid .43
_exptl_crystal_size_min .37
_refine_diff_density_max 0.199
_refine_diff_density_min -0.193
_refine_diff_density_rms 0.034
_refine_ls_extinction_method none
_refine_ls_goodness_of_fit_all 1.078
_refine_ls_goodness_of_fit_obs 1.165
_refine_ls_hydrogen_treatment riding
_refine_ls_matrix_type full
_refine_ls_number_parameters 316
_refine_ls_number_reflns 3566
_refine_ls_number_restraints 12
_refine_ls_restrained_S_all 1.078
_refine_ls_restrained_S_obs 1.165
_refine_ls_R_factor_all 0.1028
_refine_ls_R_factor_obs 0.0641
_refine_ls_shift/esd_max 0.570
_refine_ls_shift/esd_mean 0.042
_refine_ls_structure_factor_coef Fsqd
_refine_ls_weighting_details 'w=1/[\s^2^(Fo^2^)+(0.0701P)^2^+1.6443P] where P=(Fo^2^+2Fc^2^)/3'
_refine_ls_weighting_scheme calc
_refine_ls_wR_factor_all 0.1764
_refine_ls_wR_factor_obs 0.1524
_reflns_number_observed 2379
_reflns_number_total 3566
_reflns_observed_criterion >2sigma(I)
_cod_data_source_file ja8026828_si_004.cif
_cod_data_source_block menke4
_cod_depositor_comments
;
The following automatic conversions were performed:

'_refine_ls_weighting_scheme' value 'calc
w=1/[\s^2^(Fo^2^)+(0.0701P)^2^+1.6443P] where P=(Fo^2^+2Fc^2^)/3' was
changed to 'calc'. New tag '_refine_ls_weighting_details' was
created. The value of the new tag was set to
'w=1/[\s^2^(Fo^2^)+(0.0701P)^2^+1.6443P] where P=(Fo^2^+2Fc^2^)/3'.

Automatic conversion script
Id: cif_fix_values 3143 2015-03-26 13:38:13Z robertas 
;
_cod_original_cell_volume 2704.9(9)
_cod_database_code 4108532

loop_
_symmetry_equiv_pos_as_xyz
'x, y, z'
'-x+1/2, y+1/2, -z+1/2'
'-x, -y, -z'
'x-1/2, -y-1/2, z-1/2'

loop_
_atom_site_aniso_label
_atom_site_aniso_U_11
_atom_site_aniso_U_22
_atom_site_aniso_U_33
_atom_site_aniso_U_23
_atom_site_aniso_U_13
_atom_site_aniso_U_12
Si1 0.0668(7) 0.1166(11) 0.0811(8) 0.0011(7) 0.0303(6) -0.0170(7)
C1 0.054(2) 0.073(2) 0.051(2) -0.011(2) 0.012(2) -0.006(2)
C2 0.052(2) 0.063(2) 0.048(2) -0.003(2) 0.012(2) 0.002(2)
C3 0.062(2) 0.081(3) 0.050(2) -0.009(2) 0.016(2) -0.011(2)
C4 0.081(3) 0.115(4) 0.073(3) 0.000(3) 0.014(2) -0.032(3)
C5 0.094(3) 0.127(4) 0.098(4) 0.005(3) 0.008(3) -0.055(3)
C6 0.101(3) 0.100(4) 0.095(4) -0.008(3) -0.007(3) -0.038(3)
C7 0.083(3) 0.099(3) 0.072(3) -0.010(2) 0.007(2) -0.020(3)
C8 0.059(2) 0.062(2) 0.059(2) -0.007(2) 0.002(2) -0.008(2)
C9 0.058(2) 0.076(3) 0.060(2) 0.000(2) 0.011(2) -0.013(2)
C10 0.113(4) 0.116(4) 0.060(2) 0.013(3) -0.006(2) -0.036(3)
C11 0.076(3) 0.135(4) 0.123(4) -0.068(3) 0.034(3) -0.017(3)
C12 0.102(3) 0.156(5) 0.055(2) 0.012(3) 0.009(2) -0.055(3)
C13 0.092(3) 0.102(4) 0.132(4) -0.044(3) 0.065(3) -0.025(3)
C14 0.053(2) 0.068(2) 0.049(2) -0.002(2) 0.013(2) -0.002(2)
C15 0.054(2) 0.068(2) 0.044(2) -0.003(2) 0.009(2) -0.003(2)
C16 0.060(2) 0.073(2) 0.063(2) 0.007(2) 0.014(2) 0.001(2)
C17 0.053(2) 0.087(3) 0.071(2) -0.002(2) 0.016(2) 0.009(2)
C18 0.060(2) 0.082(3) 0.060(2) -0.002(2) 0.015(2) -0.002(2)
C19 0.069(2) 0.071(3) 0.062(2) 0.012(2) 0.017(2) -0.006(2)
C20 0.054(2) 0.075(3) 0.067(2) 0.004(2) 0.015(2) 0.007(2)
Li1 0.082(4) 0.068(4) 0.079(4) 0.000(4) -0.014(3) 0.009(3)
O1 0.087(2) 0.081(2) 0.094(3) 0.006(2) 0.001(2) 0.018(2)
C21 0.113(7) 0.043(5) 0.226(13) 0.053(6) 0.017(8) 0.000(5)
C22 0.249(20) 0.165(14) 0.235(18) 0.053(13) -0.091(14) -0.028(14)
C23 0.064(6) 0.100(6) 0.140(8) 0.041(6) -0.005(6) 0.008(5)
C24 0.161(15) 0.171(15) 0.246(16) -0.001(12) 0.065(13) 0.055(12)
C21A 0.297(53) 0.951(158) 0.216(39) 0.347(67) -0.151(37) -0.300(77)
C22A 0.141(21) 0.084(17) 0.533(89) 0.009(32) 0.020(36) 0.023(17)
C23A 0.269(50) 0.548(86) 0.205(34) -0.153(44) -0.097(34) 0.219(51)
C24A 0.073(18) 0.118(24) 0.606(86) 0.050(39) -0.137(30) -0.005(18)
C25 0.079(3) 0.215(7) 0.211(7) 0.067(6) 0.071(4) 0.028(4)
C26 0.131(4) 0.155(5) 0.121(4) -0.017(4) 0.050(4) -0.068(4)
C27 0.115(4) 0.150(5) 0.092(3) 0.001(3) 0.042(3) -0.034(4)

loop_
_atom_site_label
_atom_site_type_symbol
_atom_site_fract_x
_atom_site_fract_y
_atom_site_fract_z
_atom_site_U_iso_or_equiv
_atom_site_thermal_displace_type
_atom_site_occupancy
_atom_site_calc_flag
_atom_site_refinement_flags
_atom_site_disorder_group
Si1 Si 0.82262(10) 1.05570(13) 0.27219(6) 0.0866(5) Uani 1 d . .
C1 C 0.3059(3) 0.7702(3) 0.3528(2) 0.0589(9) Uani 1 d . .
C2 C 0.3415(3) 0.8348(3) 0.4187(2) 0.0540(9) Uani 1 d . .
C3 C 0.2533(3) 0.8045(3) 0.4672(2) 0.0635(10) Uani 1 d . .
C4 C 0.0889(4) 0.6505(4) 0.4531(2) 0.0894(13) Uani 1 d . .
H4 H 0.0694(4) 0.6638(4) 0.4952(2) 0.107 Uiso 1 calc R .
C5 C 0.0291(4) 0.5695(5) 0.4127(3) 0.107(2) Uani 1 d . .
H5 H -0.0307(4) 0.5272(5) 0.4276(3) 0.128 Uiso 1 calc R .
C6 C 0.0577(4) 0.5510(4) 0.3501(2) 0.1000(15) Uani 1 d . .
H6 H 0.0165(4) 0.4968(4) 0.3227(2) 0.120 Uiso 1 calc R .
C7 C 0.1468(4) 0.6122(4) 0.3278(2) 0.0849(13) Uani 1 d . .
H7 H 0.1662(4) 0.5987(4) 0.2857(2) 0.102 Uiso 1 calc R .
C8 C 0.2072(3) 0.6940(3) 0.3682(2) 0.0603(9) Uani 1 d . .
C9 C 0.1784(3) 0.7124(3) 0.4309(2) 0.0644(10) Uani 1 d . .
C10 C 0.2655(4) 0.8604(4) 0.2988(2) 0.0975(15) Uani 1 d . .
H10A H 0.2092(17) 0.9120(16) 0.3141(5) 0.117 Uiso 1 calc R .
H10B H 0.2334(21) 0.8180(4) 0.2606(5) 0.117 Uiso 1 calc R .
H10C H 0.3286(6) 0.9074(17) 0.2880(9) 0.117 Uiso 1 calc R .
C11 C 0.3996(4) 0.6942(5) 0.3290(2) 0.110(2) Uani 1 d . .
H11A H 0.4579(13) 0.7454(5) 0.3156(14) 0.131 Uiso 1 calc R .
H11B H 0.3690(6) 0.6461(21) 0.2926(10) 0.131 Uiso 1 calc R .
H11C H 0.4310(18) 0.6431(20) 0.3639(5) 0.131 Uiso 1 calc R .
C12 C 0.3095(4) 0.7527(5) 0.5312(2) 0.104(2) Uani 1 d . .
H12A H 0.3599(19) 0.8111(10) 0.5527(7) 0.125 Uiso 1 calc R .
H12B H 0.3516(20) 0.6823(15) 0.5222(2) 0.125 Uiso 1 calc R .
H12C H 0.2524(4) 0.7322(25) 0.5592(6) 0.125 Uiso 1 calc R .
C13 C 0.1839(4) 0.9154(4) 0.4818(3) 0.105(2) Uani 1 d . .
H13A H 0.2325(6) 0.9732(11) 0.5052(12) 0.126 Uiso 1 calc R .
H13B H 0.1248(16) 0.8927(6) 0.5079(12) 0.126 Uiso 1 calc R .
H13C H 0.1510(20) 0.9499(15) 0.4413(3) 0.126 Uiso 1 calc R .
C14 C 0.4314(3) 0.9059(3) 0.4343(2) 0.0562(9) Uani 1 d . .
C15 C 0.5175(3) 0.9334(3) 0.38987(15) 0.0553(9) Uani 1 d . .
C16 C 0.6207(3) 0.8715(3) 0.3935(2) 0.0648(10) Uani 1 d . .
H16 H 0.6303(3) 0.8046(3) 0.4205(2) 0.078 Uiso 1 calc R .
C17 C 0.7087(3) 0.9056(4) 0.3587(2) 0.0697(11) Uani 1 d . .
H17 H 0.7749(3) 0.8605(4) 0.3629(2) 0.084 Uiso 1 calc R .
C18 C 0.7022(3) 1.0045(4) 0.3176(2) 0.0667(10) Uani 1 d . .
C19 C 0.6001(3) 1.0668(3) 0.3133(2) 0.0670(10) Uani 1 d . .
H19 H 0.5911(3) 1.1333(3) 0.2860(2) 0.080 Uiso 1 calc R .
C20 C 0.5110(3) 1.0333(3) 0.3484(2) 0.0646(10) Uani 1 d . .
H20 H 0.4450(3) 1.0788(3) 0.3442(2) 0.077 Uiso 1 calc R .
Li1 Li 0.4387(6) 1.0849(6) 0.4800(3) 0.078(2) Uani 1 d . .
O1 O 0.3476(3) 1.2196(3) 0.4425(2) 0.0879(10) Uani 1 d D .
C21 C 0.3885(8) 1.3380(6) 0.4493(6) 0.128(5) Uani 0.68(2) d PD 1
H21A H 0.3273(8) 1.3911(6) 0.4583(6) 0.153 Uiso 0.68(2) calc PR 1
H21B H 0.4471(8) 1.3424(6) 0.4858(6) 0.153 Uiso 0.68(2) calc PR 1
C22 C 0.4325(15) 1.3749(17) 0.3921(7) 0.225(10) Uani 0.68(2) d PD 1
H22A H 0.4600(15) 1.4555(17) 0.3974(7) 0.270 Uiso 0.68(2) calc PR 1
H22B H 0.3741(15) 1.3715(17) 0.3561(7) 0.270 Uiso 0.68(2) calc PR 1
H22C H 0.4937(15) 1.3229(17) 0.3835(7) 0.270 Uiso 0.68(2) calc PR 1
C23 C 0.2394(6) 1.2061(9) 0.4080(5) 0.103(3) Uani 0.68(2) d PD 1
H23A H 0.2288(6) 1.1235(9) 0.3940(5) 0.123 Uiso 0.68(2) calc PR 1
H23B H 0.2339(6) 1.2561(9) 0.3691(5) 0.123 Uiso 0.68(2) calc PR 1
C24 C 0.1529(9) 1.2387(22) 0.4477(9) 0.190(8) Uani 0.68(2) d PD 1
H24A H 0.0800(9) 1.2292(22) 0.4231(9) 0.228 Uiso 0.68(2) calc PR 1
H24B H 0.1628(9) 1.3208(22) 0.4611(9) 0.228 Uiso 0.68(2) calc PR 1
H24C H 0.1574(9) 1.1882(22) 0.4858(9) 0.228 Uiso 0.68(2) calc PR 1
C21A C 0.3413(39) 1.3262(18) 0.4796(13) 0.501(62) Uani 0.32(2) d PD 2
H21C H 0.2625(39) 1.3477(18) 0.4815(13) 0.601 Uiso 0.32(2) calc PR 2
H21D H 0.3754(39) 1.3126(18) 0.5241(13) 0.601 Uiso 0.32(2) calc PR 2
C22A C 0.3976(24) 1.4203(13) 0.4516(35) 0.254(28) Uani 0.32(2) d PD 2
H22D H 0.3949(24) 1.4906(13) 0.4783(35) 0.305 Uiso 0.32(2) calc PR 2
H22E H 0.3613(24) 1.4366(13) 0.4085(35) 0.305 Uiso 0.32(2) calc PR 2
H22F H 0.4752(24) 1.3983(13) 0.4488(35) 0.305 Uiso 0.32(2) calc PR 2
C23A C 0.2590(22) 1.1984(52) 0.3921(16) 0.349(39) Uani 0.32(2) d PD 2
H23C H 0.2591(22) 1.1147(52) 0.3795(16) 0.419 Uiso 0.32(2) calc PR 2
H23D H 0.2713(22) 1.2461(52) 0.3540(16) 0.419 Uiso 0.32(2) calc PR 2
C24A C 0.1525(11) 1.2282(37) 0.4135(28) 0.278(31) Uani 0.32(2) d PD 2
H24D H 0.0933(11) 1.2115(37) 0.3791(28) 0.333 Uiso 0.32(2) calc PR 2
H24E H 0.1514(11) 1.3118(37) 0.4243(28) 0.333 Uiso 0.32(2) calc PR 2
H24F H 0.1407(11) 1.1816(37) 0.4514(28) 0.333 Uiso 0.32(2) calc PR 2
C25 C 0.9435(4) 0.9538(6) 0.2899(3) 0.165(3) Uani 1 d . .
H25A H 1.0047(14) 0.9790(25) 0.2660(18) 0.197 Uiso 1 calc R .
H25B H 0.9212(12) 0.8739(10) 0.2771(20) 0.197 Uiso 1 calc R .
H25C H 0.9679(24) 0.9552(30) 0.3360(5) 0.197 Uiso 1 calc R .
C26 C 0.8622(5) 1.2107(5) 0.2987(3) 0.133(2) Uani 1 d . .
H26A H 0.9201(22) 1.2400(13) 0.2734(12) 0.160 Uiso 1 calc R .
H26B H 0.8902(28) 1.2105(7) 0.3443(5) 0.160 Uiso 1 calc R .
H26C H 0.7969(9) 1.2616(8) 0.2920(16) 0.160 Uiso 1 calc R .
C27 C 0.7801(4) 1.0579(5) 0.1833(2) 0.117(2) Uani 1 d . .
H27A H 0.7180(18) 1.1124(21) 0.1739(3) 0.140 Uiso 1 calc R .
H27B H 0.7572(25) 0.9790(7) 0.1689(3) 0.140 Uiso 1 calc R .
H27C H 0.8429(9) 1.0834(28) 0.1609(2) 0.140 Uiso 1 calc R .

loop_
_atom_type_symbol
_atom_type_description
_atom_type_scat_dispersion_real
_atom_type_scat_dispersion_imag
_atom_type_scat_source
C C 0.0033 0.0016 'International Tables Vol C Tables 4.2.6.8 and 6.1.1.4'
H H 0.0000 0.0000 'International Tables Vol C Tables 4.2.6.8 and 6.1.1.4'
Si Si 0.0817 0.0704 'International Tables Vol C Tables 4.2.6.8 and 6.1.1.4'
O O 0.0106 0.0060 'International Tables Vol C Tables 4.2.6.8 and 6.1.1.4'
Li Li -0.0003 0.0001 'International Tables Vol C Tables 4.2.6.8 and 6.1.1.4'

loop_
_geom_angle_atom_site_label_1
_geom_angle_atom_site_label_2
_geom_angle_atom_site_label_3
_geom_angle
_geom_angle_site_symmetry_1
_geom_angle_site_symmetry_3
C25 Si1 C27 109.4(3) . .
C25 Si1 C26 110.5(3) . .
C27 Si1 C26 108.2(3) . .
C25 Si1 C18 109.4(2) . .
C27 Si1 C18 110.6(2) . .
C26 Si1 C18 108.7(2) . .
C8 C1 C11 111.2(3) . .
C8 C1 C10 109.3(3) . .
C11 C1 C10 108.6(3) . .
C8 C1 C2 103.1(3) . .
C11 C1 C2 113.4(3) . .
C10 C1 C2 111.1(3) . .
C14 C2 C1 128.4(3) . .
C14 C2 C3 123.1(3) . .
C1 C2 C3 108.5(3) . .
C9 C3 C12 110.5(3) . .
C9 C3 C13 110.3(3) . .
C12 C3 C13 109.5(4) . .
C9 C3 C2 103.5(3) . .
C12 C3 C2 111.8(3) . .
C13 C3 C2 111.1(3) . .
C5 C4 C9 119.8(4) . .
C4 C5 C6 119.9(4) . .
C7 C6 C5 120.5(4) . .
C6 C7 C8 119.8(4) . .
C9 C8 C7 119.6(3) . .
C9 C8 C1 112.7(3) . .
C7 C8 C1 127.7(3) . .
C8 C9 C4 120.4(3) . .
C8 C9 C3 111.8(3) . .
C4 C9 C3 127.7(3) . .
C2 C14 C15 124.2(3) . .
C2 C14 Li1 129.3(3) . .
C15 C14 Li1 94.3(3) . .
C2 C14 Li1 133.4(3) . 3_676
C15 C14 Li1 90.7(3) . 3_676
Li1 C14 Li1 68.1(3) . 3_676
C20 C15 C16 114.6(3) . .
C20 C15 C14 123.1(3) . .
C16 C15 C14 121.6(3) . .
C20 C15 Li1 131.3(3) . 3_676
C16 C15 Li1 80.3(2) . 3_676
C14 C15 Li1 56.0(2) . 3_676
C20 C15 Li1 85.3(3) . .
C16 C15 Li1 128.8(3) . .
C14 C15 Li1 53.3(2) . .
Li1 C15 Li1 54.4(2) 3_676 .
C17 C16 C15 122.8(4) . .
C16 C17 C18 122.6(3) . .
C17 C18 C19 115.4(3) . .
C17 C18 Si1 123.3(3) . .
C19 C18 Si1 121.3(3) . .
C20 C19 C18 122.5(4) . .
C19 C20 C15 122.2(3) . .
O1 Li1 C14 122.2(3) . .
O1 Li1 C14 125.8(4) . 3_676
C14 Li1 C14 111.9(3) . 3_676
O1 Li1 Li1 175.7(5) . 3_676
C14 Li1 Li1 56.1(3) . 3_676
C14 Li1 Li1 55.8(3) 3_676 3_676
O1 Li1 C15 119.5(3) . 3_676
C14 Li1 C15 110.5(3) . 3_676
C14 Li1 C15 33.36(14) 3_676 3_676
Li1 Li1 C15 64.2(3) 3_676 3_676
O1 Li1 C15 114.9(3) . .
C14 Li1 C15 32.33(14) . .
C14 Li1 C15 107.8(3) 3_676 .
Li1 Li1 C15 61.4(3) 3_676 .
C15 Li1 C15 125.6(2) 3_676 .
C23 O1 C21 115.8(6) . .
C23A O1 C21A 117.1(25) . .
C23 O1 Li1 123.5(5) . .
C23A O1 Li1 119.7(23) . .
C21 O1 Li1 120.7(5) . .
C21A O1 Li1 119.3(14) . .
C22 C21 O1 110.4(9) . .
O1 C23 C24 111.0(8) . .
C22A C21A O1 110.8(11) . .
O1 C23A C24A 110.6(11) . .

loop_
_geom_bond_atom_site_label_1
_geom_bond_atom_site_label_2
_geom_bond_distance
_geom_bond_site_symmetry_2
Si1 C25 1.838(6) .
Si1 C27 1.841(5) .
Si1 C26 1.860(6) .
Si1 C18 1.875(4) .
C1 C8 1.507(5) .
C1 C11 1.519(5) .
C1 C10 1.536(5) .
C1 C2 1.552(5) .
C2 C14 1.342(5) .
C2 C3 1.556(4) .
C3 C9 1.506(5) .
C3 C12 1.524(5) .
C3 C13 1.534(5) .
C4 C5 1.373(6) .
C4 C9 1.383(5) .
C5 C6 1.380(6) .
C6 C7 1.376(6) .
C7 C8 1.383(5) .
C8 C9 1.380(5) .
C14 C15 1.471(4) .
C14 Li1 2.206(7) .
C14 Li1 2.216(7) 3_676
C15 C20 1.401(5) .
C15 C16 1.402(5) .
C15 Li1 2.674(7) 3_676
C15 Li1 2.743(8) .
C16 C17 1.378(5) .
C17 C18 1.387(5) .
C18 C19 1.392(5) .
C19 C20 1.390(5) .
Li1 O1 1.962(7) .
Li1 C14 2.216(7) 3_676
Li1 Li1 2.477(13) 3_676
Li1 C15 2.674(7) 3_676
O1 C23 1.408(7) .
O1 C23A 1.416(11) .
O1 C21 1.411(8) .
O1 C21A 1.420(12) .
C21 C22 1.395(10) .
C23 C24 1.425(10) .
C21A C22A 1.402(11) .
C23A C24A 1.420(11) .

loop_
_geom_torsion_atom_site_label_1
_geom_torsion_atom_site_label_2
_geom_torsion_atom_site_label_3
_geom_torsion_atom_site_label_4
_geom_torsion
_geom_torsion_site_symmetry_1
_geom_torsion_site_symmetry_4
C8 C1 C2 C14 173.7(3) . .
C11 C1 C2 C14 53.4(5) . .
C10 C1 C2 C14 -69.3(5) . .
C8 C1 C2 C3 -6.5(4) . .
C11 C1 C2 C3 -126.9(4) . .
C10 C1 C2 C3 110.5(3) . .
C14 C2 C3 C9 -173.6(3) . .
C1 C2 C3 C9 6.6(4) . .
C14 C2 C3 C12 -54.6(5) . .
C1 C2 C3 C12 125.6(3) . .
C14 C2 C3 C13 68.1(5) . .
C1 C2 C3 C13 -111.7(3) . .
C9 C4 C5 C6 -0.6(8) . .
C4 C5 C6 C7 0.7(8) . .
C5 C6 C7 C8 -0.8(8) . .
C6 C7 C8 C9 0.7(6) . .
C6 C7 C8 C1 -179.3(4) . .
C11 C1 C8 C9 125.8(4) . .
C10 C1 C8 C9 -114.3(4) . .
C2 C1 C8 C9 4.0(4) . .
C11 C1 C8 C7 -54.1(5) . .
C10 C1 C8 C7 65.8(5) . .
C2 C1 C8 C7 -176.0(4) . .
C7 C8 C9 C4 -0.6(6) . .
C1 C8 C9 C4 179.4(4) . .
C7 C8 C9 C3 -179.9(4) . .
C1 C8 C9 C3 0.2(4) . .
C5 C4 C9 C8 0.6(7) . .
C5 C4 C9 C3 179.7(4) . .
C12 C3 C9 C8 -124.1(4) . .
C13 C3 C9 C8 114.6(4) . .
C2 C3 C9 C8 -4.3(4) . .
C12 C3 C9 C4 56.7(5) . .
C13 C3 C9 C4 -64.5(5) . .
C2 C3 C9 C4 176.6(4) . .
C1 C2 C14 C15 -1.8(6) . .
C3 C2 C14 C15 178.4(3) . .
C1 C2 C14 Li1 130.4(4) . .
C3 C2 C14 Li1 -49.3(5) . .
C1 C2 C14 Li1 -133.2(4) . 3_676
C3 C2 C14 Li1 47.0(6) . 3_676
C2 C14 C15 C20 92.3(5) . .
Li1 C14 C15 C20 -52.6(4) . .
Li1 C14 C15 C20 -120.7(4) 3_676 .
C2 C14 C15 C16 -97.8(4) . .
Li1 C14 C15 C16 117.3(3) . .
Li1 C14 C15 C16 49.2(4) 3_676 .
C2 C14 C15 Li1 -147.0(4) . 3_676
Li1 C14 C15 Li1 68.1(3) . 3_676
Li1 C14 C15 Li1 0.0 3_676 3_676
C2 C14 C15 Li1 144.9(4) . .
Li1 C14 C15 Li1 0.000(1) . .
Li1 C14 C15 Li1 -68.1(3) 3_676 .
C20 C15 C16 C17 -0.4(5) . .
C14 C15 C16 C17 -171.2(3) . .
Li1 C15 C16 C17 -131.6(4) 3_676 .
Li1 C15 C16 C17 -105.1(4) . .
C15 C16 C17 C18 0.4(6) . .
C16 C17 C18 C19 -0.6(6) . .
C16 C17 C18 Si1 177.7(3) . .
C25 Si1 C18 C17 1.2(5) . .
C27 Si1 C18 C17 121.8(4) . .
C26 Si1 C18 C17 -119.6(4) . .
C25 Si1 C18 C19 179.3(4) . .
C27 Si1 C18 C19 -60.1(4) . .
C26 Si1 C18 C19 58.6(4) . .
C17 C18 C19 C20 0.8(6) . .
Si1 C18 C19 C20 -177.5(3) . .
C18 C19 C20 C15 -0.9(6) . .
C16 C15 C20 C19 0.6(5) . .
C14 C15 C20 C19 171.2(3) . .
Li1 C15 C20 C19 99.7(4) 3_676 .
Li1 C15 C20 C19 131.4(4) . .
C2 C14 Li1 O1 -55.8(6) . .
C15 C14 Li1 O1 86.3(4) . .
Li1 C14 Li1 O1 175.3(7) 3_676 .
C2 C14 Li1 C14 128.9(4) . 3_676
C15 C14 Li1 C14 -89.0(3) . 3_676
Li1 C14 Li1 C14 0.0 3_676 3_676
C2 C14 Li1 Li1 128.9(4) . 3_676
C15 C14 Li1 Li1 -89.0(3) . 3_676
Li1 C14 Li1 Li1 0.0 3_676 3_676
C2 C14 Li1 C15 93.1(4) . 3_676
C15 C14 Li1 C15 -124.8(3) . 3_676
Li1 C14 Li1 C15 -35.8(2) 3_676 3_676
C2 C14 Li1 C15 -142.1(4) . .
C15 C14 Li1 C15 0.000(2) . .
Li1 C14 Li1 C15 89.0(3) 3_676 .
C20 C15 Li1 O1 26.7(4) . .
C16 C15 Li1 O1 144.8(4) . .
C14 C15 Li1 O1 -111.4(4) . .
Li1 C15 Li1 O1 177.6(6) 3_676 .
C20 C15 Li1 C14 138.1(3) . .
C16 C15 Li1 C14 -103.8(4) . .
C14 C15 Li1 C14 0.000(2) . .
Li1 C15 Li1 C14 -71.0(3) 3_676 .
C20 C15 Li1 C14 -119.0(3) . 3_676
C16 C15 Li1 C14 -0.9(5) . 3_676
C14 C15 Li1 C14 102.9(3) . 3_676
Li1 C15 Li1 C14 31.9(2) 3_676 3_676
C20 C15 Li1 Li1 -150.9(4) . 3_676
C16 C15 Li1 Li1 -32.8(5) . 3_676
C14 C15 Li1 Li1 71.0(3) . 3_676
Li1 C15 Li1 Li1 0.000(1) 3_676 3_676
C20 C15 Li1 C15 -150.9(4) . 3_676
C16 C15 Li1 C15 -32.8(5) . 3_676
C14 C15 Li1 C15 71.0(3) . 3_676
Li1 C15 Li1 C15 0.0 3_676 3_676
C14 Li1 O1 C23 32.2(8) . .
C14 Li1 O1 C23 -153.2(6) 3_676 .
Li1 Li1 O1 C23 97.5(68) 3_676 .
C15 Li1 O1 C23 -114.0(6) 3_676 .
C15 Li1 O1 C23 68.2(7) . .
C14 Li1 O1 C23A 12.2(21) . .
C14 Li1 O1 C23A -173.2(21) 3_676 .
Li1 Li1 O1 C23A 77.5(72) 3_676 .
C15 Li1 O1 C23A -134.0(21) 3_676 .
C15 Li1 O1 C23A 48.2(21) . .
C14 Li1 O1 C21 -148.0(6) . .
C14 Li1 O1 C21 26.7(8) 3_676 .
Li1 Li1 O1 C21 -82.7(68) 3_676 .
C15 Li1 O1 C21 65.8(7) 3_676 .
C15 Li1 O1 C21 -111.9(6) . .
C14 Li1 O1 C21A 169.4(21) . .
C14 Li1 O1 C21A -15.9(22) 3_676 .
Li1 Li1 O1 C21A -125.3(70) 3_676 .
C15 Li1 O1 C21A 23.2(22) 3_676 .
C15 Li1 O1 C21A -154.5(21) . .
C23 O1 C21 C22 -80.3(12) . .
C23A O1 C21 C22 -60.8(22) . .
C21A O1 C21 C22 -161.1(33) . .
Li1 O1 C21 C22 99.9(12) . .
C23A O1 C23 C24 -174.2(96) . .
C21 O1 C23 C24 -76.9(14) . .
C21A O1 C23 C24 -39.2(20) . .
Li1 O1 C23 C24 102.9(13) . .
C23 O1 C21A C22A -104.6(36) . .
C23A O1 C21A C22A -90.9(42) . .
C21 O1 C21A C22A 8.2(22) . .
Li1 O1 C21A C22A 111.3(27) . .
C23 O1 C23A C24A 8.3(55) . .
C21 O1 C23A C24A -83.1(43) . .
C21A O1 C23A C24A -41.8(52) . .
Li1 O1 C23A C24A 116.0(36) . .
